data_7210291
loop_
_publ_author_name
'Liu, Ju Yan'
'Liu, Zhong Yi'
'Zhang, Li Jun'
'Wang, You You'
'Yang, Pan'
'Wang, Ying'
'Ding, Bin'
'Zhao, Xiao Jun'

_publ_section_title
;
 Synthesis, structure, and characterization of a series of Ag(i), Cu(ii)
 and Ni(ii) complexes based on 2,5-dimethyl-1,3,4-thiodiazole
;
_journal_issue 32
_journal_name_full CrystEngComm
_journal_page_first 6413
_journal_paper_doi 10.1039/c3ce40672e
_journal_volume 15
_journal_year 2013
_chemical_formula_moiety 'C16 H24 Ag2 N8 S3, 4(As0.5 F3)'
_chemical_formula_sum 'C16 H24 Ag2 As2 F12 N8 S3'
_chemical_formula_weight 1018.19
_chemical_name_systematic
;
 ? 
;
_space_group_crystal_system orthorhombic
_space_group_IT_number 56
_space_group_name_Hall '-P 2ab 2ac'
_space_group_name_H-M_alt 'P c c n'
_symmetry_space_group_name_Hall '-P 2ab 2ac'
_symmetry_space_group_name_H-M 'P c c n'
_atom_sites_solution_hydrogens geom
_atom_sites_solution_primary direct
_atom_sites_solution_secondary difmap
_audit_creation_date 2013-05-16
_audit_creation_method
;
  Olex2 1.2
  (compiled Apr 23 2013 17:54:37, GUI svn.r4466)
;
_cell_angle_alpha 90.00
_cell_angle_beta 90.00
_cell_angle_gamma 90.00
_cell_formula_units_Z 8
_cell_length_a 12.862(2)
_cell_length_b 19.608(4)
_cell_length_c 26.579(5)
_cell_measurement_reflns_used 4356
_cell_measurement_temperature 296(2)
_cell_measurement_theta_max 0.00
_cell_measurement_theta_min 0.00
_cell_volume 6703(2)
_computing_molecular_graphics
;
O. V. Dolomanov, L. J. Bourhis, R. J. Gildea, J. A. K. Howard and H. Puschmann,
OLEX2: a complete structure solution, refinement and analysis program.
J. Appl. Cryst. (2009). 42, 339-341.
;
_computing_publication_material
;
O. V. Dolomanov, L. J. Bourhis, R. J. Gildea, J. A. K. Howard and H. Puschmann,
OLEX2: a complete structure solution, refinement and analysis program.
J. Appl. Cryst. (2009). 42, 339-341.
;
_computing_structure_refinement
;
SHELXL, G.M. Sheldrick, Acta Cryst.
(2008). A64, 112-122
;
_computing_structure_solution 'SHELXS-97 (Sheldrick, 1990)'
_diffrn_ambient_temperature 296.15
_diffrn_measured_fraction_theta_full 0.999
_diffrn_measured_fraction_theta_max 0.999
_diffrn_measurement_device_type 'CCD area detector'
_diffrn_measurement_method 'phi and omega scans'
_diffrn_radiation_monochromator graphite
_diffrn_radiation_type MoK\a
_diffrn_radiation_wavelength 0.71073
_diffrn_reflns_av_R_equivalents 0.0650
_diffrn_reflns_av_unetI/netI 0.0467
_diffrn_reflns_limit_h_max 15
_diffrn_reflns_limit_h_min -13
_diffrn_reflns_limit_k_max 23
_diffrn_reflns_limit_k_min -15
_diffrn_reflns_limit_l_max 31
_diffrn_reflns_limit_l_min -28
_diffrn_reflns_number 32751
_diffrn_reflns_theta_full 25.01
_diffrn_reflns_theta_max 25.01
_diffrn_reflns_theta_min 1.53
_diffrn_source 'fine-focus sealed tube'
_exptl_absorpt_coefficient_mu 3.405
_exptl_absorpt_correction_type none
_exptl_crystal_density_diffrn 2.018
_exptl_crystal_density_method 'not measured'
_exptl_crystal_F_000 3936
_exptl_crystal_size_max 0.18
_exptl_crystal_size_mid 0.17
_exptl_crystal_size_min 0.16
_refine_diff_density_max 1.013
_refine_diff_density_min -1.015
_refine_diff_density_rms 0.104
_refine_ls_extinction_method none
_refine_ls_goodness_of_fit_ref 1.029
_refine_ls_hydrogen_treatment constr
_refine_ls_matrix_type full
_refine_ls_number_parameters 398
_refine_ls_number_reflns 5909
_refine_ls_number_restraints 42
_refine_ls_restrained_S_all 1.269
_refine_ls_R_factor_all 0.1007
_refine_ls_R_factor_gt 0.0500
_refine_ls_shift/su_max 0.000
_refine_ls_shift/su_mean 0.000
_refine_ls_structure_factor_coef Fsqd
_refine_ls_weighting_details 'calc w=1/[\s^2^(Fo^2^)+(0.0789P)^2^+9.3985P] where P=(Fo^2^+2Fc^2^)/3'
_refine_ls_weighting_scheme calc
_refine_ls_wR_factor_gt 0.1345
_refine_ls_wR_factor_ref 0.1626
_reflns_number_gt 3346
_reflns_number_total 5909
_reflns_threshold_expression >2sigma(I)
_cod_data_source_file c3ce40672e.txt
_cod_data_source_block 3
_cod_database_code 7210291
_olex2_refinement_description
;
1. Fixed Uiso
 At 1.5 times of:
  All C(H,H,H) groups
2. Uiso/Uaniso restraints and constraints
F1 \\sim F2 \\sim F3 \\sim As1: within 1.7A with sigma of 0.01 and sigma for terminal atoms of 0.02
F4 \\sim F5 \\sim F6: within 1.7A with sigma of 0.01 and sigma for terminal atoms of 0.02
F11 \\sim F7 \\sim F12 \\sim F8 \\sim F9 \\sim F10: within 1.7A with sigma of 0.01 and sigma for terminal atoms of 0.02
F5 \\sim F4 \\sim F6 \\sim As2: within 1.7A with sigma of 0.005 and sigma for terminal atoms of 0.01
Uanis(F6) \\sim Ueq: with sigma of 0.005 and sigma for terminal atoms of 0.01
3.a Idealised Me refined as rotating group:
 C3(H3A,H3B,H3C), C4(H4A,H4B,H4C), C7(H7A,H7B,H7C), C8(H8A,H8B,H8C), C11(H11A,
 H11B,H11C), C12(H12A,H12B,H12C), C14(H14A,H14B,H14C), C16(H16A,H16B,H16C)
;

loop_
_space_group_symop_id
_space_group_symop_operation_xyz
1 'x, y, z'
2 '-x+1/2, -y+1/2, z'
3 '-x, y+1/2, -z+1/2'
4 'x+1/2, -y, -z+1/2'
5 '-x, -y, -z'
6 'x-1/2, y-1/2, -z'
7 'x, -y-1/2, z-1/2'
8 '-x-1/2, y, z-1/2'

loop_
_atom_site_label
_atom_site_type_symbol
_atom_site_fract_x
_atom_site_fract_y
_atom_site_fract_z
_atom_site_U_iso_or_equiv
_atom_site_adp_type
_atom_site_occupancy
_atom_site_symmetry_multiplicity
_atom_site_calc_flag
_atom_site_refinement_flags
Ag1 Ag 0.02198(7) 0.12841(5) 0.18173(3) 0.0736(3) Uani 1 1 d .
Ag2 Ag 0.00233(6) 0.18122(5) 0.05796(3) 0.0729(3) Uani 1 1 d .
As1 As 0.0000 0.5000 0.0000 0.0587(4) Uani 1 2 d SU
As2 As 0.2500 0.2500 0.35774(5) 0.0697(5) Uani 1 2 d SU
As3 As 0.21358(10) -0.06551(8) 0.16582(5) 0.0849(4) Uani 1 1 d .
S1 S -0.1680(3) 0.3415(2) 0.17470(15) 0.0990(11) Uani 1 1 d .
S2 S -0.1594(2) -0.04013(18) 0.08297(11) 0.0841(10) Uani 1 1 d .
S3 S 0.3582(2) 0.14921(17) 0.10751(11) 0.0740(8) Uani 1 1 d .
N1 N -0.0631(6) 0.2331(5) 0.1687(3) 0.070(2) Uani 1 1 d .
N2 N -0.0861(6) 0.2504(5) 0.1200(3) 0.066(2) Uani 1 1 d .
N3 N -0.0725(6) 0.0583(5) 0.1269(3) 0.059(2) Uani 1 1 d .
N4 N -0.0766(6) 0.0755(5) 0.0764(3) 0.060(2) Uani 1 1 d .
N5 N 0.1756(6) 0.1612(5) 0.1401(3) 0.061(2) Uani 1 1 d .
N6 N 0.1684(6) 0.1640(4) 0.0879(3) 0.056(2) Uani 1 1 d .
N7 N 0.0387(9) 0.0948(6) 0.2610(3) 0.091(3) Uani 1 1 d .
N8 N -0.0322(8) 0.2218(6) -0.0183(4) 0.096(4) Uani 1 1 d .
F1 F 0.1125(7) 0.4990(6) -0.0297(5) 0.168(4) Uani 1 1 d U
F2 F -0.0138(7) 0.4200(5) -0.0206(4) 0.144(3) Uani 1 1 d U
F3 F -0.0519(12) 0.5322(7) -0.0500(4) 0.202(5) Uani 1 1 d U
F4 F 0.1660(8) 0.2569(9) 0.4017(4) 0.211(4) Uani 1 1 d U
F5 F 0.1619(8) 0.2497(8) 0.3141(3) 0.191(4) Uani 1 1 d U
F6 F 0.2869(12) 0.3285(7) 0.3592(6) 0.232(5) Uani 1 1 d U
F7 F 0.2785(10) -0.0778(8) 0.1121(4) 0.209(6) Uani 1 1 d .
F8 F 0.2741(9) -0.1332(6) 0.1907(5) 0.193(5) Uani 1 1 d .
F9 F 0.1504(11) -0.0555(9) 0.2176(4) 0.237(7) Uani 1 1 d .
F10 F 0.1560(9) 0.0002(6) 0.1386(5) 0.192(5) Uani 1 1 d .
F11 F 0.3128(9) -0.0163(7) 0.1849(5) 0.187(5) Uani 1 1 d .
F12 F 0.1157(10) -0.1125(7) 0.1471(6) 0.209(5) Uani 1 1 d .
C1 C -0.1401(8) 0.3071(6) 0.1172(4) 0.072(3) Uani 1 1 d .
C2 C -0.1004(9) 0.2754(7) 0.2028(5) 0.082(4) Uani 1 1 d .
C3 C -0.1744(9) 0.3379(7) 0.0683(5) 0.098(4) Uani 1 1 d .
H3A H -0.1477 0.3834 0.0656 0.147 Uiso 1 1 calc R
H3B H -0.2490 0.3390 0.0671 0.147 Uiso 1 1 calc R
H3C H -0.1486 0.3109 0.0409 0.147 Uiso 1 1 calc R
C4 C -0.0846(11) 0.2664(8) 0.2569(4) 0.110(5) Uani 1 1 d .
H4A H -0.1465 0.2476 0.2716 0.165 Uiso 1 1 calc R
H4B H -0.0697 0.3097 0.2721 0.165 Uiso 1 1 calc R
H4C H -0.0274 0.2359 0.2625 0.165 Uiso 1 1 calc R
C5 C -0.1207(8) 0.0290(6) 0.0491(4) 0.066(3) Uani 1 1 d .
C6 C -0.1121(8) -0.0004(7) 0.1364(4) 0.065(3) Uani 1 1 d .
C7 C -0.1365(9) 0.0358(7) -0.0066(4) 0.085(4) Uani 1 1 d .
H7A H -0.2090 0.0429 -0.0135 0.128 Uiso 1 1 calc R
H7B H -0.1135 -0.0051 -0.0230 0.128 Uiso 1 1 calc R
H7C H -0.0972 0.0739 -0.0188 0.128 Uiso 1 1 calc R
C8 C -0.1213(10) -0.0323(8) 0.1878(4) 0.102(5) Uani 1 1 d .
H8A H -0.0677 -0.0146 0.2093 0.153 Uiso 1 1 calc R
H8B H -0.1139 -0.0809 0.1850 0.153 Uiso 1 1 calc R
H8C H -0.1881 -0.0217 0.2019 0.153 Uiso 1 1 calc R
C9 C 0.2566(8) 0.1575(5) 0.0660(4) 0.058(3) Uani 1 1 d .
C10 C 0.2688(8) 0.1540(5) 0.1559(4) 0.060(3) Uani 1 1 d .
C11 C 0.2703(8) 0.1582(7) 0.0095(4) 0.080(4) Uani 1 1 d .
H11A H 0.2945 0.1144 -0.0015 0.119 Uiso 1 1 calc R
H11B H 0.3202 0.1925 0.0005 0.119 Uiso 1 1 calc R
H11C H 0.2049 0.1682 -0.0062 0.119 Uiso 1 1 calc R
C12 C 0.2990(10) 0.1498(8) 0.2099(4) 0.098(4) Uani 1 1 d .
H12A H 0.3539 0.1818 0.2166 0.148 Uiso 1 1 calc R
H12B H 0.3227 0.1045 0.2174 0.148 Uiso 1 1 calc R
H12C H 0.2400 0.1604 0.2306 0.148 Uiso 1 1 calc R
C13 C 0.0446(9) 0.0727(7) 0.2991(4) 0.074(3) Uani 1 1 d .
C14 C 0.0521(12) 0.0433(8) 0.3496(4) 0.111(5) Uani 1 1 d .
H14A H -0.0164 0.0341 0.3622 0.167 Uiso 1 1 calc R
H14B H 0.0867 0.0749 0.3715 0.167 Uiso 1 1 calc R
H14C H 0.0910 0.0016 0.3481 0.167 Uiso 1 1 calc R
C15 C -0.0505(10) 0.2438(8) -0.0555(5) 0.089(4) Uani 1 1 d .
C16 C -0.0778(12) 0.2756(10) -0.1033(5) 0.137(7) Uani 1 1 d .
H16A H -0.1517 0.2733 -0.1081 0.206 Uiso 1 1 calc R
H16B H -0.0435 0.2520 -0.1302 0.206 Uiso 1 1 calc R
H16C H -0.0561 0.3225 -0.1031 0.206 Uiso 1 1 calc R

loop_
_atom_site_aniso_label
_atom_site_aniso_U_11
_atom_site_aniso_U_22
_atom_site_aniso_U_33
_atom_site_aniso_U_23
_atom_site_aniso_U_13
_atom_site_aniso_U_12
Ag1 0.0823(6) 0.0848(7) 0.0537(5) 0.0065(4) 0.0007(4) 0.0024(5)
Ag2 0.0727(6) 0.0843(7) 0.0616(5) 0.0180(5) -0.0040(4) 0.0044(5)
As1 0.0581(8) 0.0630(11) 0.0549(8) 0.0011(7) 0.0000(6) 0.0102(7)
As2 0.0832(11) 0.0718(13) 0.0540(8) 0.000 0.000 -0.0035(9)
As3 0.0781(8) 0.0768(10) 0.0999(9) 0.0109(8) 0.0081(7) 0.0107(7)
S1 0.097(2) 0.070(2) 0.130(3) -0.010(2) 0.021(2) 0.017(2)
S2 0.094(2) 0.081(3) 0.0772(18) 0.0015(17) -0.0073(16) -0.0236(19)
S3 0.0579(16) 0.082(2) 0.0822(18) -0.0059(17) -0.0041(13) 0.0016(15)
N1 0.061(5) 0.074(7) 0.077(6) -0.005(5) -0.001(4) 0.010(5)
N2 0.055(5) 0.061(6) 0.081(6) 0.004(5) 0.008(4) 0.009(5)
N3 0.060(5) 0.060(6) 0.057(5) 0.008(4) -0.001(4) -0.005(5)
N4 0.055(5) 0.070(7) 0.056(5) 0.009(5) 0.002(4) 0.002(5)
N5 0.058(5) 0.066(6) 0.058(5) 0.007(4) 0.001(4) 0.002(4)
N6 0.055(5) 0.062(6) 0.051(4) 0.008(4) -0.003(4) 0.004(4)
N7 0.122(8) 0.102(9) 0.049(5) 0.012(6) -0.008(5) -0.009(7)
N8 0.105(8) 0.113(10) 0.071(6) 0.037(6) -0.005(6) 0.009(7)
F1 0.122(7) 0.132(8) 0.249(10) -0.017(8) 0.085(7) -0.011(6)
F2 0.167(8) 0.081(6) 0.183(9) -0.042(6) 0.028(6) -0.019(5)
F3 0.288(12) 0.208(12) 0.111(6) 0.000(7) -0.067(8) 0.119(10)
F4 0.136(6) 0.376(11) 0.122(6) -0.031(8) 0.036(6) -0.021(8)
F5 0.137(6) 0.307(10) 0.129(6) 0.038(7) -0.040(5) -0.012(8)
F6 0.253(8) 0.158(7) 0.287(8) -0.013(7) 0.016(7) -0.022(7)
F7 0.202(11) 0.262(16) 0.161(9) 0.028(10) 0.069(8) 0.061(11)
F8 0.169(9) 0.169(11) 0.240(12) 0.100(10) -0.006(9) 0.054(8)
F9 0.229(13) 0.34(2) 0.146(9) -0.030(11) 0.057(9) 0.090(13)
F10 0.172(10) 0.119(9) 0.286(14) 0.047(9) -0.051(9) 0.037(8)
F11 0.151(9) 0.183(12) 0.228(11) 0.011(10) -0.038(8) -0.035(8)
F12 0.185(11) 0.158(11) 0.283(15) 0.000(11) -0.061(11) -0.048(9)
C1 0.058(6) 0.058(8) 0.100(8) 0.018(7) 0.007(6) -0.013(6)
C2 0.068(7) 0.075(9) 0.102(9) -0.021(7) 0.020(6) -0.001(6)
C3 0.075(8) 0.073(10) 0.148(12) 0.050(9) 0.018(7) 0.012(7)
C4 0.130(12) 0.125(14) 0.076(8) -0.021(8) 0.006(8) 0.017(10)
C5 0.052(6) 0.081(9) 0.065(6) 0.004(6) 0.004(5) 0.002(6)
C6 0.059(6) 0.075(9) 0.061(6) 0.003(6) -0.006(5) -0.002(6)
C7 0.081(8) 0.117(12) 0.057(6) -0.003(7) -0.005(5) 0.001(8)
C8 0.113(10) 0.111(12) 0.082(8) 0.038(8) -0.006(7) -0.026(9)
C9 0.062(6) 0.044(6) 0.069(6) 0.000(5) -0.003(5) 0.006(5)
C10 0.063(6) 0.051(7) 0.065(6) -0.002(5) -0.004(5) 0.000(5)
C11 0.070(7) 0.101(11) 0.068(7) 0.003(7) 0.009(5) 0.019(7)
C12 0.104(9) 0.116(13) 0.075(7) -0.005(8) -0.027(7) -0.004(9)
C13 0.077(7) 0.081(9) 0.062(7) 0.004(7) 0.003(6) -0.007(7)
C14 0.118(11) 0.142(15) 0.074(8) 0.032(9) -0.025(7) -0.012(10)
C15 0.087(8) 0.106(12) 0.073(8) 0.026(8) -0.002(6) 0.012(8)
C16 0.132(13) 0.191(19) 0.089(9) 0.058(11) -0.018(9) 0.011(13)

loop_
_atom_type_symbol
_atom_type_description
_atom_type_scat_dispersion_real
_atom_type_scat_dispersion_imag
_atom_type_scat_source
C C 0.0033 0.0016 'International Tables Vol C Tables 4.2.6.8 and 6.1.1.4'
H H 0.0000 0.0000 'International Tables Vol C Tables 4.2.6.8 and 6.1.1.4'
N N 0.0061 0.0033 'International Tables Vol C Tables 4.2.6.8 and 6.1.1.4'
S S 0.1246 0.1234 'International Tables Vol C Tables 4.2.6.8 and 6.1.1.4'
F F 0.0171 0.0103 'International Tables Vol C Tables 4.2.6.8 and 6.1.1.4'
As As 0.0499 2.0058 'International Tables Vol C Tables 4.2.6.8 and 6.1.1.4'
Ag Ag -0.8971 1.1015 'International Tables Vol C Tables 4.2.6.8 and 6.1.1.4'

loop_
_geom_angle_atom_site_label_1
_geom_angle_atom_site_label_2
_geom_angle_atom_site_label_3
_geom_angle
_geom_angle_site_symmetry_1
_geom_angle_site_symmetry_3
N1 Ag1 N5 94.8(3) . .
N3 Ag1 N1 100.3(3) . .
N3 Ag1 N5 107.7(3) . .
N7 Ag1 N1 116.4(4) . .
N7 Ag1 N3 117.8(4) . .
N7 Ag1 N5 116.5(3) . .
N4 Ag2 N2 98.6(3) . .
N6 Ag2 N2 106.4(3) . .
N6 Ag2 N4 101.5(3) . .
N8 Ag2 N2 109.1(4) . .
N8 Ag2 N4 114.7(4) . .
N8 Ag2 N6 123.5(3) . .
F1 As1 F1 179.997(1) . 5_565
F1 As1 F2 94.3(5) 5_565 .
F1 As1 F2 85.7(5) . .
F1 As1 F2 85.7(5) 5_565 5_565
F1 As1 F2 94.3(5) . 5_565
F2 As1 F2 180.0(6) . 5_565
F3 As1 F1 88.5(7) 5_565 5_565
F3 As1 F1 91.5(7) . 5_565
F3 As1 F1 91.5(7) 5_565 .
F3 As1 F1 88.5(7) . .
F3 As1 F2 93.1(6) . .
F3 As1 F2 93.1(6) 5_565 5_565
F3 As1 F2 86.9(6) 5_565 .
F3 As1 F2 86.9(6) . 5_565
F3 As1 F3 179.998(2) 5_565 .
F4 As2 F4 86.0(8) . 2
F4 As2 F5 174.7(8) . 2
F4 As2 F5 92.9(5) 2 2
F4 As2 F5 92.9(5) . .
F4 As2 F5 174.7(8) 2 .
F4 As2 F6 82.2(8) . 2
F4 As2 F6 95.8(8) 2 2
F4 As2 F6 95.8(8) . .
F4 As2 F6 82.2(8) 2 .
F5 As2 F5 88.6(7) . 2
F6 As2 F5 103.0(8) . .
F6 As2 F5 78.9(7) 2 .
F6 As2 F5 103.0(8) 2 2
F6 As2 F5 78.9(7) . 2
F6 As2 F6 177.3(11) . 2
F7 As3 F8 89.5(6) . .
F7 As3 F11 87.8(7) . .
F8 As3 F11 89.0(6) . .
F9 As3 F7 178.7(8) . .
F9 As3 F8 89.6(7) . .
F9 As3 F10 93.1(8) . .
F9 As3 F11 93.2(7) . .
F9 As3 F12 86.6(8) . .
F10 As3 F7 87.8(7) . .
F10 As3 F8 177.2(7) . .
F10 As3 F11 91.5(6) . .
F12 As3 F7 92.5(7) . .
F12 As3 F8 91.8(7) . .
F12 As3 F10 87.7(6) . .
F12 As3 F11 179.2(7) . .
C1 S1 C2 89.1(6) . .
C5 S2 C6 88.5(6) . .
C9 S3 C10 88.1(5) . .
N2 N1 Ag1 117.1(7) . .
C2 N1 Ag1 128.2(8) . .
C2 N1 N2 114.4(10) . .
N1 N2 Ag2 113.8(6) . .
C1 N2 Ag2 133.3(8) . .
C1 N2 N1 112.2(9) . .
N4 N3 Ag1 118.6(6) . .
C6 N3 Ag1 127.6(7) . .
C6 N3 N4 113.1(8) . .
N3 N4 Ag2 113.5(6) . .
C5 N4 Ag2 133.7(7) . .
C5 N4 N3 112.8(9) . .
N6 N5 Ag1 115.1(5) . .
C10 N5 Ag1 127.2(7) . .
C10 N5 N6 113.1(8) . .
N5 N6 Ag2 114.3(5) . .
C9 N6 Ag2 132.7(6) . .
C9 N6 N5 113.0(7) . .
C13 N7 Ag1 174.1(11) . .
C15 N8 Ag2 177.7(13) . .
N2 C1 S1 113.3(9) . .
N2 C1 C3 123.1(11) . .
C3 C1 S1 123.7(10) . .
N1 C2 S1 111.0(10) . .
N1 C2 C4 123.2(12) . .
C4 C2 S1 125.8(10) . .
C1 C3 H3A 109.5 . .
C1 C3 H3B 109.5 . .
C1 C3 H3C 109.5 . .
H3A C3 H3B 109.5 . .
H3A C3 H3C 109.5 . .
H3B C3 H3C 109.5 . .
C2 C4 H4A 109.5 . .
C2 C4 H4B 109.5 . .
C2 C4 H4C 109.5 . .
H4A C4 H4B 109.5 . .
H4A C4 H4C 109.5 . .
H4B C4 H4C 109.5 . .
N4 C5 S2 113.1(8) . .
N4 C5 C7 123.3(11) . .
C7 C5 S2 123.6(10) . .
N3 C6 S2 112.5(8) . .
N3 C6 C8 125.4(10) . .
C8 C6 S2 122.0(10) . .
C5 C7 H7A 109.5 . .
C5 C7 H7B 109.5 . .
C5 C7 H7C 109.5 . .
H7A C7 H7B 109.5 . .
H7A C7 H7C 109.5 . .
H7B C7 H7C 109.5 . .
C6 C8 H8A 109.5 . .
C6 C8 H8B 109.5 . .
C6 C8 H8C 109.5 . .
H8A C8 H8B 109.5 . .
H8A C8 H8C 109.5 . .
H8B C8 H8C 109.5 . .
N6 C9 S3 113.0(7) . .
N6 C9 C11 123.6(9) . .
C11 C9 S3 123.4(8) . .
N5 C10 S3 112.8(7) . .
N5 C10 C12 124.5(10) . .
C12 C10 S3 122.7(8) . .
C9 C11 H11A 109.5 . .
C9 C11 H11B 109.5 . .
C9 C11 H11C 109.5 . .
H11A C11 H11B 109.5 . .
H11A C11 H11C 109.5 . .
H11B C11 H11C 109.5 . .
C10 C12 H12A 109.5 . .
C10 C12 H12B 109.5 . .
C10 C12 H12C 109.5 . .
H12A C12 H12B 109.5 . .
H12A C12 H12C 109.5 . .
H12B C12 H12C 109.5 . .
N7 C13 C14 179.8(16) . .
C13 C14 H14A 109.5 . .
C13 C14 H14B 109.5 . .
C13 C14 H14C 109.5 . .
H14A C14 H14B 109.5 . .
H14A C14 H14C 109.5 . .
H14B C14 H14C 109.5 . .
N8 C15 C16 177.1(17) . .
C15 C16 H16A 109.5 . .
C15 C16 H16B 109.5 . .
C15 C16 H16C 109.5 . .
H16A C16 H16B 109.5 . .
H16A C16 H16C 109.5 . .
H16B C16 H16C 109.5 . .

loop_
_geom_bond_atom_site_label_1
_geom_bond_atom_site_label_2
_geom_bond_distance
_geom_bond_site_symmetry_2
Ag1 N1 2.351(10) .
Ag1 N3 2.343(8) .
Ag1 N5 2.353(8) .
Ag1 N7 2.218(9) .
Ag2 N2 2.419(8) .
Ag2 N4 2.359(9) .
Ag2 N6 2.304(7) .
Ag2 N8 2.222(10) .
As1 F1 1.649(8) .
As1 F1 1.649(8) 5_565
As1 F2 1.670(9) 5_565
As1 F2 1.670(9) .
As1 F3 1.615(8) .
As1 F3 1.615(8) 5_565
As2 F4 1.597(9) .
As2 F4 1.597(9) 2
As2 F5 1.622(9) 2
As2 F5 1.622(9) .
As2 F6 1.611(14) 2
As2 F6 1.611(14) .
As3 F7 1.673(10) .
As3 F8 1.674(10) .
As3 F9 1.610(10) .
As3 F10 1.652(10) .
As3 F11 1.678(11) .
As3 F12 1.637(11) .
S1 C1 1.708(12) .
S1 C2 1.729(14) .
S2 C5 1.702(11) .
S2 C6 1.729(11) .
S3 C9 1.719(10) .
S3 C10 1.728(10) .
N1 N2 1.372(11) .
N1 C2 1.318(13) .
N2 C1 1.312(14) .
N3 N4 1.387(10) .
N3 C6 1.284(13) .
N4 C5 1.296(13) .
N5 N6 1.393(10) .
N5 C10 1.278(12) .
N6 C9 1.282(11) .
N7 C13 1.103(13) .
N8 C15 1.104(13) .
C1 C3 1.500(15) .
C2 C4 1.463(16) .
C3 H3A 0.9600 .
C3 H3B 0.9600 .
C3 H3C 0.9600 .
C4 H4A 0.9600 .
C4 H4B 0.9600 .
C4 H4C 0.9600 .
C5 C7 1.499(14) .
C6 C8 1.508(15) .
C7 H7A 0.9600 .
C7 H7B 0.9600 .
C7 H7C 0.9600 .
C8 H8A 0.9600 .
C8 H8B 0.9600 .
C8 H8C 0.9600 .
C9 C11 1.510(13) .
C10 C12 1.490(14) .
C11 H11A 0.9600 .
C11 H11B 0.9600 .
C11 H11C 0.9600 .
C12 H12A 0.9600 .
C12 H12B 0.9600 .
C12 H12C 0.9600 .
C13 C14 1.464(16) .
C14 H14A 0.9600 .
C14 H14B 0.9600 .
C14 H14C 0.9600 .
C15 C16 1.458(17) .
C16 H16A 0.9600 .
C16 H16B 0.9600 .
C16 H16C 0.9600 .

loop_
_geom_torsion_atom_site_label_1
_geom_torsion_atom_site_label_2
_geom_torsion_atom_site_label_3
_geom_torsion_atom_site_label_4
_geom_torsion
Ag1 N1 N2 Ag2 -13.6(8)
Ag1 N1 N2 C1 175.3(7)
Ag1 N1 C2 S1 -173.8(5)
Ag1 N1 C2 C4 6.4(17)
Ag1 N3 N4 Ag2 -5.7(8)
Ag1 N3 N4 C5 172.5(7)
Ag1 N3 C6 S2 -171.2(4)
Ag1 N3 C6 C8 10.6(16)
Ag1 N5 N6 Ag2 24.6(8)
Ag1 N5 N6 C9 -156.4(7)
Ag1 N5 C10 S3 153.9(5)
Ag1 N5 C10 C12 -25.8(16)
Ag1 N7 C13 C14 -29(100)
Ag2 N2 C1 S1 -170.1(5)
Ag2 N2 C1 C3 10.5(16)
Ag2 N4 C5 S2 177.0(5)
Ag2 N4 C5 C7 -3.4(16)
Ag2 N6 C9 S3 177.3(5)
Ag2 N6 C9 C11 -1.8(17)
Ag2 N8 C15 C16 -12(60)
N1 Ag1 N3 N4 57.9(7)
N1 Ag1 N3 C6 -131.6(9)
N1 Ag1 N5 N6 -74.1(7)
N1 Ag1 N5 C10 131.9(9)
N1 Ag1 N7 C13 136(10)
N1 N2 C1 S1 -1.3(11)
N1 N2 C1 C3 179.3(10)
N2 Ag2 N4 N3 -51.4(6)
N2 Ag2 N4 C5 130.8(9)
N2 Ag2 N6 N5 31.9(7)
N2 Ag2 N6 C9 -146.8(10)
N2 Ag2 N8 C15 14(31)
N2 N1 C2 S1 -0.2(12)
N2 N1 C2 C4 -179.9(11)
N3 Ag1 N1 N2 -43.5(7)
N3 Ag1 N1 C2 130.0(9)
N3 Ag1 N5 N6 28.4(7)
N3 Ag1 N5 C10 -125.7(9)
N3 Ag1 N7 C13 17(11)
N3 N4 C5 S2 -0.8(11)
N3 N4 C5 C7 178.9(9)
N4 Ag2 N2 N1 65.1(7)
N4 Ag2 N2 C1 -126.2(10)
N4 Ag2 N6 N5 -70.7(7)
N4 Ag2 N6 C9 110.6(10)
N4 Ag2 N8 C15 124(31)
N4 N3 C6 S2 -0.3(11)
N4 N3 C6 C8 -178.4(10)
N5 Ag1 N1 N2 65.5(7)
N5 Ag1 N1 C2 -121.0(9)
N5 Ag1 N3 N4 -40.5(7)
N5 Ag1 N3 C6 130.0(9)
N5 Ag1 N7 C13 -113(10)
N5 N6 C9 S3 -1.4(12)
N5 N6 C9 C11 179.5(10)
N6 Ag2 N2 N1 -39.6(7)
N6 Ag2 N2 C1 129.1(10)
N6 Ag2 N4 N3 57.4(6)
N6 Ag2 N4 C5 -120.4(9)
N6 Ag2 N8 C15 -112(31)
N6 N5 C10 S3 -0.6(12)
N6 N5 C10 C12 179.8(10)
N7 Ag1 N1 N2 -171.8(7)
N7 Ag1 N1 C2 1.7(11)
N7 Ag1 N3 N4 -174.8(6)
N7 Ag1 N3 C6 -4.3(10)
N7 Ag1 N5 N6 163.2(7)
N7 Ag1 N5 C10 9.2(11)
N8 Ag2 N2 N1 -175.0(7)
N8 Ag2 N2 C1 -6.3(11)
N8 Ag2 N4 N3 -167.1(6)
N8 Ag2 N4 C5 15.2(10)
N8 Ag2 N6 N5 159.1(7)
N8 Ag2 N6 C9 -19.6(12)
C1 S1 C2 N1 -0.4(9)
C1 S1 C2 C4 179.3(12)
C2 S1 C1 N2 1.0(9)
C2 S1 C1 C3 -179.6(10)
C2 N1 N2 Ag2 172.0(7)
C2 N1 N2 C1 0.9(13)
C5 S2 C6 N3 -0.1(9)
C5 S2 C6 C8 178.1(10)
C6 S2 C5 N4 0.5(8)
C6 S2 C5 C7 -179.1(9)
C6 N3 N4 Ag2 -177.5(7)
C6 N3 N4 C5 0.7(12)
C9 S3 C10 N5 -0.1(9)
C9 S3 C10 C12 179.5(11)
C10 S3 C9 N6 0.9(9)
C10 S3 C9 C11 -180.0(10)
C10 N5 N6 Ag2 -177.6(7)
C10 N5 N6 C9 1.3(13)
